data_4000985
loop_
_publ_author_name
'Filinchuk, Yaroslav'
'\<Cern\'y, Radovan'
'Hagemann, Hans'

_publ_section_title
;
 Insight into Mg(BH4)2with Synchrotron X-ray Diffraction: Structure
 Revision, Crystal Chemistry, and Anomalous Thermal Expansion
;
_journal_issue 5
_journal_name_full 'Chemistry of Materials'
_journal_page_first 925
_journal_paper_doi 10.1021/cm803019e
_journal_volume 21
_journal_year 2009
_chemical_formula_sum 'B2 H8 Mg'
_chemical_formula_weight 53.994
_chemical_name_systematic
; 
 ? 
;
_space_group_IT_number 178
_symmetry_cell_setting hexagonal
_symmetry_Int_Tables_number 178
_symmetry_space_group_name_Hall 'P 61 2 (0 0 5)'
_symmetry_space_group_name_H-M 'P 61 2 2'
_atom_sites_solution_hydrogens difmap
_atom_sites_solution_primary direct
_atom_sites_solution_secondary difmap
_audit_creation_method SHELXL-97
_cell_angle_alpha 90.00
_cell_angle_beta 90.00
_cell_angle_gamma 120.00
_cell_formula_units_Z 30
_cell_length_a 10.3540(12)
_cell_length_b 10.3540(12)
_cell_length_c 37.055(4)
_cell_measurement_temperature 100(1)
_cell_volume 3440.3(7)
_computing_cell_refinement 'CrysAlis (Oxford Diffraction, 2006)'
_computing_data_collection 'MAR345 control software (MAR, 2002)'
_computing_data_reduction 'CrysAlis (Oxford Diffraction, 2006)'
_computing_structure_refinement 'SHELXL-97 (Sheldrick, 1997)'
_computing_structure_solution 'SHELXS-97 (Sheldrick, 1990)'
_diffrn_ambient_temperature 100(1)
_diffrn_detector_area_resol_mean 6.67
_diffrn_measured_fraction_theta_full 0.998
_diffrn_measured_fraction_theta_max 0.998
_diffrn_measurement_device_type 'MAR345 Image plate'
_diffrn_measurement_method \f-scan
_diffrn_radiation_monochromator 'Si (111)'
_diffrn_radiation_source 'Beamline BM1A, SNBL, ESRF, Grenoble, France'
_diffrn_radiation_type synchrotron
_diffrn_radiation_wavelength 0.77029
_diffrn_reflns_av_R_equivalents 0.0635
_diffrn_reflns_av_sigmaI/netI 0.0240
_diffrn_reflns_limit_h_max 10
_diffrn_reflns_limit_h_min -10
_diffrn_reflns_limit_k_max 10
_diffrn_reflns_limit_k_min -10
_diffrn_reflns_limit_l_max 39
_diffrn_reflns_limit_l_min -39
_diffrn_reflns_number 18641
_diffrn_reflns_theta_full 23.97
_diffrn_reflns_theta_max 23.97
_diffrn_reflns_theta_min 2.46
_diffrn_standards_interval_count 0
_diffrn_standards_interval_time 0
_diffrn_standards_number 0
_exptl_absorpt_coefficient_mu 0.160
_exptl_absorpt_correction_type empirical
_exptl_absorpt_process_details 'SADABS (Sheldrick, 2005)'
_exptl_crystal_colour colourless
_exptl_crystal_density_diffrn 0.782
_exptl_crystal_density_method 'not measured'
_exptl_crystal_F_000 900
_exptl_crystal_size_max 0.05
_exptl_crystal_size_mid 0.03
_exptl_crystal_size_min 0.03
_refine_diff_density_max 0.142
_refine_diff_density_min -0.169
_refine_diff_density_rms 0.037
_refine_ls_abs_structure_details 'Flack H D (1983), Acta Cryst. A39, 876-881'
_refine_ls_abs_structure_Flack -0.1(6)
_refine_ls_extinction_method none
_refine_ls_goodness_of_fit_ref 1.180
_refine_ls_hydrogen_treatment refall
_refine_ls_matrix_type full
_refine_ls_number_parameters 150
_refine_ls_number_reflns 1411
_refine_ls_number_restraints 0
_refine_ls_restrained_S_all 1.180
_refine_ls_R_factor_all 0.0445
_refine_ls_R_factor_gt 0.0408
_refine_ls_shift/su_max 0.000
_refine_ls_shift/su_mean 0.000
_refine_ls_structure_factor_coef Fsqd
_refine_ls_weighting_details 'calc w=1/[\s^2^(Fo^2^)+(0.0382P)^2^+2.9455P] where P=(Fo^2^+2Fc^2^)/3'
_refine_ls_weighting_scheme calc
_refine_ls_wR_factor_gt 0.0929
_refine_ls_wR_factor_ref 0.0952
_reflns_number_gt 1323
_reflns_number_total 1411
_reflns_threshold_expression >2sigma(I)
_cod_data_source_file cm803019e_si_002.cif
_cod_data_source_block sad
_cod_original_sg_symbol_H-M 'P 6(1)22'
_cod_original_formula_sum 'H8 B2 Mg'
_cod_database_code 4000985

loop_
_symmetry_equiv_pos_as_xyz
'x, y, z'
'x-y, x, z+1/6'
'-y, x-y, z+1/3'
'-x, -y, z+1/2'
'-x+y, -x, z+2/3'
'y, -x+y, z+5/6'
'-y, -x, -z+5/6'
'x-y, -y, -z'
'x, x-y, -z+1/6'
'y, x, -z+1/3'
'-x+y, y, -z+1/2'
'-x, -x+y, -z+2/3'

loop_
_atom_site_label
_atom_site_type_symbol
_atom_site_fract_x
_atom_site_fract_y
_atom_site_fract_z
_atom_site_U_iso_or_equiv
_atom_site_adp_type
_atom_site_occupancy
_atom_site_symmetry_multiplicity
_atom_site_calc_flag
_atom_site_refinement_flags
Mg1 Mg 0.05477(13) 0.39068(12) 0.13510(3) 0.0212(3) Uani 1 1 d .
Mg2 Mg 0.52711(12) 0.49135(12) 0.08722(3) 0.0221(3) Uani 1 1 d .
Mg3 Mg -0.12571(15) -0.12571(15) 0.1667 0.0210(4) Uani 1 2 d S
B1 B 0.5897(7) 0.2948(4) 0.0833 0.0304(14) Uani 1 2 d S
H11 H 0.522(5) 0.303(5) 0.1053(11) 0.070(14) Uiso 1 1 d .
H12 H 0.664(4) 0.409(4) 0.0689(9) 0.041(11) Uiso 1 1 d .
B2 B 0.0176(7) 0.5088(3) 0.0833 0.0286(14) Uani 1 2 d S
H21 H 0.095(4) 0.573(4) 0.1081(9) 0.036(10) Uiso 1 1 d .
H22 H -0.053(4) 0.386(5) 0.0907(10) 0.057(12) Uiso 1 1 d .
B3 B 0.3064(5) 0.4556(5) 0.11733(11) 0.0308(10) Uani 1 1 d .
H31 H 0.280(4) 0.494(4) 0.1436(8) 0.030(9) Uiso 1 1 d .
H32 H 0.195(4) 0.372(4) 0.1018(9) 0.033(9) Uiso 1 1 d .
H33 H 0.366(4) 0.393(4) 0.1223(9) 0.034(10) Uiso 1 1 d .
H34 H 0.380(4) 0.557(4) 0.0990(9) 0.043(11) Uiso 1 1 d .
B4 B -0.2785(5) -0.2992(5) 0.11965(10) 0.0261(9) Uani 1 1 d .
H41 H -0.308(4) -0.223(4) 0.1335(9) 0.037(10) Uiso 1 1 d .
H42 H -0.151(4) -0.265(4) 0.1243(9) 0.038(10) Uiso 1 1 d .
H43 H -0.342(3) -0.418(3) 0.1322(7) 0.009(7) Uiso 1 1 d .
H44 H -0.312(4) -0.297(4) 0.0900(9) 0.035(10) Uiso 1 1 d .
B5 B -0.0556(5) 0.1261(4) 0.14791(10) 0.0246(9) Uani 1 1 d .
H51 H -0.148(4) 0.056(4) 0.1711(9) 0.038(10) Uiso 1 1 d .
H52 H -0.028(4) 0.053(4) 0.1335(8) 0.027(9) Uiso 1 1 d .
H53 H 0.043(4) 0.217(4) 0.1630(8) 0.021(8) Uiso 1 1 d .
H54 H -0.101(4) 0.177(4) 0.1293(8) 0.024(9) Uiso 1 1 d .
B6 B -0.0142(5) 0.4642(5) 0.19013(11) 0.0287(10) Uani 1 1 d .
H61 H 0.093(4) 0.520(4) 0.1761(9) 0.036(10) Uiso 1 1 d .
H62 H -0.108(4) 0.393(4) 0.1710(10) 0.041(10) Uiso 1 1 d .
H63 H -0.043(4) 0.545(4) 0.2029(8) 0.028(9) Uiso 1 1 d .
H64 H 0.003(4) 0.391(4) 0.2112(9) 0.034(10) Uiso 1 1 d .

loop_
_atom_site_aniso_label
_atom_site_aniso_U_11
_atom_site_aniso_U_22
_atom_site_aniso_U_33
_atom_site_aniso_U_23
_atom_site_aniso_U_13
_atom_site_aniso_U_12
Mg1 0.0245(6) 0.0220(6) 0.0167(5) 0.0011(5) 0.0005(5) 0.0114(5)
Mg2 0.0235(6) 0.0218(6) 0.0188(6) -0.0031(5) 0.0003(5) 0.0096(5)
Mg3 0.0206(6) 0.0206(6) 0.0194(8) 0.0000(3) 0.0000(3) 0.0084(7)
B1 0.026(3) 0.030(3) 0.035(3) -0.006(3) 0.000 0.0128(16)
B2 0.031(3) 0.031(2) 0.023(3) 0.005(2) 0.000 0.0155(17)
B3 0.028(2) 0.043(3) 0.027(2) 0.007(2) 0.0102(19) 0.022(2)
B4 0.025(2) 0.028(2) 0.024(2) -0.0018(19) -0.0033(18) 0.0123(19)
B5 0.033(2) 0.021(2) 0.022(2) -0.0012(19) -0.0023(19) 0.015(2)
B6 0.030(2) 0.033(2) 0.024(2) -0.0021(19) 0.0050(19) 0.017(2)

loop_
_atom_type_symbol
_atom_type_description
_atom_type_scat_dispersion_real
_atom_type_scat_dispersion_imag
_atom_type_scat_source
B B 0.0013 0.0007 'International Tables Vol C Tables 4.2.6.8 and 6.1.1.4'
H H 0.0000 0.0000 'International Tables Vol C Tables 4.2.6.8 and 6.1.1.4'
Mg Mg 0.0486 0.0363 'International Tables Vol C Tables 4.2.6.8 and 6.1.1.4'

loop_
_geom_angle_atom_site_label_1
_geom_angle_atom_site_label_2
_geom_angle_atom_site_label_3
_geom_angle
_geom_angle_site_symmetry_1
_geom_angle_site_symmetry_3
B6 Mg1 B2 111.48(12) . .
B6 Mg1 B5 98.31(15) . .
B2 Mg1 B5 128.60(13) . .
B6 Mg1 B3 126.02(16) . .
B2 Mg1 B3 93.73(17) . .
B5 Mg1 B3 101.51(16) . .
B6 Mg1 H21 94.6(10) . .
B2 Mg1 H21 29.2(10) . .
B5 Mg1 H21 157.8(10) . .
B3 Mg1 H21 85.1(10) . .
B6 Mg1 H22 117.5(11) . .
B2 Mg1 H22 28.0(12) . .
B5 Mg1 H22 101.1(12) . .
B3 Mg1 H22 107.1(12) . .
H21 Mg1 H22 56.8(14) . .
B6 Mg1 H31 98.3(9) . .
B2 Mg1 H31 106.6(9) . .
B5 Mg1 H31 109.4(10) . .
B3 Mg1 H31 27.7(9) . .
H21 Mg1 H31 86.3(13) . .
H22 Mg1 H31 128.5(15) . .
B6 Mg1 H32 154.6(10) . .
B2 Mg1 H32 82.3(10) . .
B5 Mg1 H32 88.1(10) . .
B3 Mg1 H32 29.0(10) . .
H21 Mg1 H32 87.9(14) . .
H22 Mg1 H32 84.8(15) . .
H31 Mg1 H32 56.6(13) . .
B6 Mg1 H53 87.4(8) . .
B2 Mg1 H53 154.7(9) . .
B5 Mg1 H53 27.6(9) . .
B3 Mg1 H53 87.9(9) . .
H21 Mg1 H53 172.5(14) . .
H22 Mg1 H53 128.3(15) . .
H31 Mg1 H53 86.2(13) . .
H32 Mg1 H53 87.2(13) . .
B6 Mg1 H54 103.8(9) . .
B2 Mg1 H54 103.3(9) . .
B5 Mg1 H54 26.8(9) . .
B3 Mg1 H54 116.1(9) . .
H21 Mg1 H54 131.8(13) . .
H22 Mg1 H54 75.3(15) . .
H31 Mg1 H54 132.7(13) . .
H32 Mg1 H54 93.0(14) . .
H53 Mg1 H54 54.2(12) . .
B6 Mg1 H61 26.4(11) . .
B2 Mg1 H61 107.7(10) . .
B5 Mg1 H61 116.5(10) . .
B3 Mg1 H61 101.6(11) . .
H21 Mg1 H61 82.2(14) . .
H22 Mg1 H61 126.3(15) . .
H31 Mg1 H61 74.4(14) . .
H32 Mg1 H61 130.5(15) . .
H53 Mg1 H61 96.6(13) . .
H54 Mg1 H61 128.7(14) . .
B6 Mg1 H62 28.0(10) . .
B2 Mg1 H62 99.3(10) . .
B5 Mg1 H62 87.8(10) . .
B3 Mg1 H62 154.0(10) . .
H21 Mg1 H62 95.4(14) . .
H22 Mg1 H62 94.7(15) . .
H31 Mg1 H62 126.3(14) . .
H32 Mg1 H62 175.7(14) . .
H53 Mg1 H62 89.7(13) . .
H54 Mg1 H62 82.7(14) . .
H61 Mg1 H62 53.0(14) . .
B3 Mg2 B4 102.07(15) . 1_665
B3 Mg2 B1 122.07(17) . .
B4 Mg2 B1 109.25(17) 1_665 .
B3 Mg2 B6 103.56(15) . 6_554
B4 Mg2 B6 127.70(14) 1_665 6_554
B1 Mg2 B6 94.16(11) . 6_554
B3 Mg2 H11 97.6(13) . .
B4 Mg2 H11 108.0(11) 1_665 .
B1 Mg2 H11 26.9(12) . .
B6 Mg2 H11 112.8(11) 6_554 .
B3 Mg2 H12 150.6(11) . .
B4 Mg2 H12 95.6(10) 1_665 .
B1 Mg2 H12 28.7(10) . .
B6 Mg2 H12 83.2(9) 6_554 .
H11 Mg2 H12 54.3(14) . .
B3 Mg2 H33 27.1(11) . .
B4 Mg2 H33 104.4(10) 1_665 .
B1 Mg2 H33 96.9(11) . .
B6 Mg2 H33 118.8(10) 6_554 .
H11 Mg2 H33 71.0(16) . .
H12 Mg2 H33 125.3(15) . .
B3 Mg2 H34 28.7(11) . .
B4 Mg2 H34 91.3(10) 1_665 .
B1 Mg2 H34 149.8(11) . .
B6 Mg2 H34 90.1(10) 6_554 .
H11 Mg2 H34 126.3(17) . .
H12 Mg2 H34 172.4(14) . .
H33 Mg2 H34 55.6(15) . .
B5 Mg3 B5 93.5(2) 10 .
B5 Mg3 B4 108.80(13) 10 10
B5 Mg3 B4 128.96(14) . 10
B5 Mg3 B4 128.96(14) 10 .
B5 Mg3 B4 108.80(13) . .
B4 Mg3 B4 92.1(2) 10 .
B5 Mg3 H41 154.9(10) 10 .
B5 Mg3 H41 93.7(10) . .
B4 Mg3 H41 84.8(10) 10 .
B4 Mg3 H41 26.8(11) . .
B5 Mg3 H42 99.8(11) 10 .
B5 Mg3 H42 113.5(10) . .
B4 Mg3 H42 107.2(10) 10 .
B4 Mg3 H42 29.3(11) . .
H41 Mg3 H42 55.4(14) . .
B5 Mg3 H51 107.6(10) 10 .
B5 Mg3 H51 30.0(10) . .
B4 Mg3 H51 99.0(10) 10 .
B4 Mg3 H51 114.4(9) . .
H41 Mg3 H51 90.2(14) . .
H42 Mg3 H51 133.2(13) . .
B5 Mg3 H52 85.9(9) 10 .
B5 Mg3 H52 25.9(9) . .
B4 Mg3 H52 154.0(10) 10 .
B4 Mg3 H52 94.8(9) . .
H41 Mg3 H52 90.2(13) . .
H42 Mg3 H52 90.5(13) . .
H51 Mg3 H52 55.4(13) . .
Mg2 B1 Mg2 153.3(3) 9 .
Mg2 B1 H11 107(2) 9 .
Mg2 B1 H11 57(2) . .
Mg2 B1 H12 139.9(17) 9 .
Mg2 B1 H12 60.0(18) . .
H11 B1 H12 113(3) . .
Mg1 B2 Mg1 164.1(3) . 9_565
Mg1 B2 H21 55.5(17) . .
Mg1 B2 H21 113.8(17) 9_565 .
Mg1 B2 H22 54.4(19) . .
Mg1 B2 H22 137.4(19) 9_565 .
H21 B2 H22 109(2) . .
Mg2 B3 Mg1 166.9(2) . .
Mg2 B3 H31 136.4(17) . .
Mg1 B3 H31 56.6(16) . .
Mg2 B3 H32 112.9(17) . .
Mg1 B3 H32 54.2(16) . .
H31 B3 H32 111(2) . .
Mg2 B3 H33 53.4(18) . .
Mg1 B3 H33 128.6(19) . .
H31 B3 H33 112(2) . .
H32 B3 H33 106(3) . .
Mg2 B3 H34 56.4(18) . .
Mg1 B3 H34 122.3(18) . .
H31 B3 H34 110(2) . .
H32 B3 H34 109(2) . .
H33 B3 H34 109(3) . .
Mg2 B4 Mg3 164.00(19) 1_445 .
Mg2 B4 H41 117.9(19) 1_445 .
Mg3 B4 H41 56.6(18) . .
Mg2 B4 H42 129.7(16) 1_445 .
Mg3 B4 H42 57.6(16) . .
H41 B4 H42 112(2) . .
Mg2 B4 H43 58.1(13) 1_445 .
Mg3 B4 H43 108.1(13) . .
H41 B4 H43 111(2) . .
H42 B4 H43 102(2) . .
Mg2 B4 H44 54.7(17) 1_445 .
Mg3 B4 H44 139.1(17) . .
H41 B4 H44 104(2) . .
H42 B4 H44 115(2) . .
H43 B4 H44 113(2) . .
Mg1 B5 Mg3 169.8(2) . .
Mg1 B5 H51 126.6(17) . .
Mg3 B5 H51 55.6(17) . .
Mg1 B5 H52 123.7(18) . .
Mg3 B5 H52 55.3(17) . .
H51 B5 H52 110(2) . .
Mg1 B5 H53 56.1(15) . .
Mg3 B5 H53 114.0(15) . .
H51 B5 H53 105(2) . .
H52 B5 H53 112(2) . .
Mg1 B5 H54 54.0(17) . .
Mg3 B5 H54 136.1(17) . .
H51 B5 H54 109(2) . .
H52 B5 H54 111(2) . .
H53 B5 H54 110(2) . .
Mg1 B6 Mg2 148.11(19) . 2
Mg1 B6 H61 51.7(18) . .
Mg2 B6 H61 107.2(18) 2 .
Mg1 B6 H62 63.5(18) . .
Mg2 B6 H62 141.6(18) 2 .
H61 B6 H62 111(3) . .
Mg1 B6 H63 145.5(16) . .
Mg2 B6 H63 59.4(16) 2 .
H61 B6 H63 112(2) . .
H62 B6 H63 107(3) . .
Mg1 B6 H64 101.4(17) . .
Mg2 B6 H64 56.0(17) 2 .
H61 B6 H64 103(2) . .
H62 B6 H64 111(3) . .
H63 B6 H64 113(2) . .

loop_
_geom_bond_atom_site_label_1
_geom_bond_atom_site_label_2
_geom_bond_distance
_geom_bond_site_symmetry_2
Mg1 B6 2.407(4) .
Mg1 B2 2.4071(13) .
Mg1 B5 2.430(4) .
Mg1 B3 2.433(4) .
Mg1 H21 1.99(3) .
Mg1 H22 1.97(4) .
Mg1 H31 2.04(3) .
Mg1 H32 1.99(3) .
Mg1 H53 2.03(3) .
Mg1 H54 1.99(3) .
Mg1 H61 1.93(3) .
Mg1 H62 2.15(4) .
Mg2 B3 2.400(4) .
Mg2 B4 2.415(4) 1_665
Mg2 B1 2.4287(19) .
Mg2 B6 2.436(4) 6_554
Mg2 H11 2.04(5) .
Mg2 H12 2.10(4) .
Mg2 H33 1.95(3) .
Mg2 H34 2.01(4) .
Mg3 B5 2.432(4) 10
Mg3 B5 2.432(4) .
Mg3 B4 2.434(4) 10
Mg3 B4 2.434(4) .
Mg3 H41 2.05(3) .
Mg3 H42 2.06(3) .
Mg3 H51 2.01(4) .
Mg3 H52 2.02(3) .
B1 Mg2 2.4287(19) 9
B1 H11 1.11(4) .
B1 H12 1.17(4) .
B2 Mg1 2.4071(13) 9_565
B2 H21 1.18(3) .
B2 H22 1.14(4) .
B3 H31 1.14(3) .
B3 H32 1.19(3) .
B3 H33 1.11(4) .
B3 H34 1.16(4) .
B4 Mg2 2.415(4) 1_445
B4 H41 1.10(4) .
B4 H42 1.19(4) .
B4 H43 1.16(3) .
B4 H44 1.15(3) .
B5 H51 1.22(3) .
B5 H52 1.07(3) .
B5 H53 1.13(3) .
B5 H54 1.11(3) .
B6 Mg2 2.436(4) 2
B6 H61 1.09(4) .
B6 H62 1.13(4) .
B6 H63 1.12(3) .
B6 H64 1.16(3) .
